data_4110007
loop_
_publ_author_name
'Constantinos J. Milios'
'Ross Inglis'
'Alina Vinslava'
'Rashmi Bagai'
'Wolfgang Wernsdorfer'
'Simon Parsons'
'Spyros P. Perlepes'
'George Christou'
'Euan K. Brechin'

_publ_contact_author_name 'Alessandro Prescimone'
_publ_section_title
;
 Toward a Magnetostructural Correlation for a Family of Mn6SMMs
;
_journal_name_full 'Journal of the American Chemical Society'
_journal_page_first 12505
_journal_page_last 12511
_journal_paper_doi 10.1021/ja0736616
_journal_volume 129
_journal_year 2007
_chemical_compound_source 'C. Milios CM2439'
_chemical_formula_moiety '[Mn6(EtSaO)6(EtOH)5(Piv)2]'
_chemical_formula_sum 'C74 H102 Mn6 N6 O23'
_chemical_formula_weight 1773.22
_space_group_IT_number 2
_symmetry_cell_setting triclinic
_symmetry_space_group_name_Hall '-P 1'
_symmetry_space_group_name_H-M 'P -1'
_atom_sites_solution_hydrogens geom
_atom_sites_solution_primary direct
_audit_creation_date 06-09-07
_audit_creation_method CRYSTALS_ver_12.84
_cell_angle_alpha 82.87(3)
_cell_angle_beta 85.73(3)
_cell_angle_gamma 76.51(3)
_cell_formula_units_Z 2
_cell_length_a 13.486(3)
_cell_length_b 14.882(3)
_cell_length_c 20.822(4)
_cell_measurement_reflns_used 7744
_cell_measurement_temperature 150
_cell_measurement_theta_max 30
_cell_measurement_theta_min 2
_cell_volume 4027.7(15)
_computing_cell_refinement 'SAINT (Siemens ,1995)'
_computing_data_collection 'SMART (Siemens, 1993)'
_computing_data_reduction 'SAINT (Siemens ,1995)'
_computing_molecular_graphics 'CAMERON (Watkin et al., 1996)'
_computing_publication_material 'CRYSTALS (Betteridge et al., 2003)'
_computing_structure_refinement 'CRYSTALS (Betteridge et al., 2003)'
_computing_structure_solution 'SIR92 (Altomare et al., 1994)'
_diffrn_ambient_temperature 150
_diffrn_measured_fraction_theta_full 0.992
_diffrn_measured_fraction_theta_max 0.892
_diffrn_measurement_device_type 'Bruker SMART'
_diffrn_measurement_method \w
_diffrn_radiation_monochromator graphite
_diffrn_radiation_type 'Mo K\a'
_diffrn_radiation_wavelength 0.71073
_diffrn_reflns_av_R_equivalents 0.056
_diffrn_reflns_limit_h_max 18
_diffrn_reflns_limit_h_min -18
_diffrn_reflns_limit_k_max 19
_diffrn_reflns_limit_k_min -19
_diffrn_reflns_limit_l_max 28
_diffrn_reflns_limit_l_min -27
_diffrn_reflns_number 47310
_diffrn_reflns_theta_full 25.187
_diffrn_reflns_theta_max 28.950
_diffrn_reflns_theta_min 1.416
_diffrn_standards_number 0
_exptl_absorpt_coefficient_mu 0.988
_exptl_absorpt_correction_T_max 0.91
_exptl_absorpt_correction_T_min 0.28
_exptl_absorpt_correction_type multi-scan
_exptl_absorpt_process_details 'SADABS (Siemens, 1996)'
_exptl_crystal_colour black
_exptl_crystal_density_diffrn 1.462
_exptl_crystal_description block
_exptl_crystal_F_000 1844
_exptl_crystal_recrystallization_method
;
Recrystallisation by slow evaporation of an ethanol solution
;
_exptl_crystal_size_max 0.64
_exptl_crystal_size_mid 0.40
_exptl_crystal_size_min 0.09
_refine_diff_density_max 0.90
_refine_diff_density_min -0.74
_refine_ls_extinction_method none
_refine_ls_goodness_of_fit_ref 1.1073
_refine_ls_hydrogen_treatment constr
_refine_ls_matrix_type full
_refine_ls_number_parameters 982
_refine_ls_number_reflns 10875
_refine_ls_number_restraints 1
_refine_ls_R_factor_all 0.0969
_refine_ls_R_factor_gt 0.0512
_refine_ls_shift/su_max 0.001054
_refine_ls_structure_factor_coef F
_refine_ls_weighting_details
;
 Method, part 1, Chebychev polynomial, (Watkin, 1994, Prince, 1982) 
 [weight] = 1.0/[A~0~*T~0~(x)+A~1~*T~1~(x) ... +A~n-1~]*T~n-1~(x)] 
 where A~i~ are the Chebychev coefficients listed below and x= Fcalc/Fmax 
 Method = Robust Weighting (Prince, 1982) 
 W = [weight] * [1-(deltaF/6*sigmaF)^2^]^2^ 
 A~i~ are: 
 0.252 -2.72 -0.211 -1.16 
;
_refine_ls_weighting_scheme calc
_refine_ls_wR_factor_all 0.0352
_refine_ls_wR_factor_gt 0.0282
_refine_ls_wR_factor_ref 0.0282
_reflns_limit_h_max 18
_reflns_limit_h_min -18
_reflns_limit_k_max 19
_reflns_limit_k_min -18
_reflns_limit_l_max 28
_reflns_limit_l_min 0
_reflns_number_gt 10875
_reflns_number_total 19012
_reflns_threshold_expression I>2.0\s(I)
_oxford_diffrn_Wilson_B_factor 0.00
_oxford_diffrn_Wilson_scale 0.00
_oxford_refine_ls_scale 0.22055(18)
_oxford_structure_analysis_title 'eb6121 in P-1'
_cod_data_source_file ja0736616si20070712_055335_03.cif
_cod_data_source_block eb6121
_cod_original_cell_volume 4027.6(15)
_cod_original_sg_symbol_H-M 'P -1 '
_cod_database_code 4110007

loop_
_symmetry_equiv_pos_as_xyz
x,y,z
-x,-y,-z

loop_
_atom_site_label
_atom_site_type_symbol
_atom_site_fract_x
_atom_site_fract_y
_atom_site_fract_z
_atom_site_U_iso_or_equiv
_atom_site_occupancy
_atom_site_adp_type
_atom_site_refinement_flags_posn
Mn1 Mn 0.84718(4) 0.03474(4) 0.79357(3) 0.0230 1.0000 Uani .
Mn2 Mn 0.60342(4) 0.04219(4) 0.80489(3) 0.0231 1.0000 Uani .
Mn3 Mn 0.69161(4) 0.19011(4) 0.70097(3) 0.0214 1.0000 Uani .
Mn4 Mn 0.80753(4) 0.28553(4) 0.80211(3) 0.0224 1.0000 Uani .
Mn5 Mn 0.93018(4) 0.40913(4) 0.70027(3) 0.0249 1.0000 Uani .
Mn6 Mn 0.68309(4) 0.44290(4) 0.69694(3) 0.0232 1.0000 Uani .
N71 N 0.9005(2) 0.1198(2) 0.72542(14) 0.0233 1.0000 Uani .
N72 N 0.7046(2) -0.0607(2) 0.85344(15) 0.0244 1.0000 Uani .
N73 N 0.6091(2) 0.3796(2) 0.76817(14) 0.0235 1.0000 Uani .
N74 N 0.9598(2) 0.2672(2) 0.80423(14) 0.0244 1.0000 Uani .
N75 N 0.8545(2) 0.4940(2) 0.62801(15) 0.0239 1.0000 Uani .
N76 N 0.5396(2) 0.1954(2) 0.71015(14) 0.0243 1.0000 Uani .
O1 O 0.71472(18) 0.08646(17) 0.76367(12) 0.0227 1.0000 Uani .
O2 O 0.80729(19) 0.38435(17) 0.73615(12) 0.0245 1.0000 Uani .
O11 O 0.9803(2) -0.01009(19) 0.81971(12) 0.0291 1.0000 Uani .
O12 O 0.4981(2) -0.00715(19) 0.84791(13) 0.0289 1.0000 Uani .
O13 O 0.5577(2) 0.50618(18) 0.66411(12) 0.0278 1.0000 Uani .
O14 O 0.8217(2) 0.16922(18) 0.85550(12) 0.0257 1.0000 Uani .
O15 O 1.0523(2) 0.4221(2) 0.65799(14) 0.0373 1.0000 Uani .
O16 O 0.66415(19) 0.30818(17) 0.65198(12) 0.0235 1.0000 Uani .
O17 O 0.7392(2) -0.02996(19) 0.62557(13) 0.0327 1.0000 Uani .
O18 O 0.7807(2) 0.36186(19) 0.88418(12) 0.0300 1.0000 Uani .
O19 O 0.8717(2) -0.06768(19) 0.72082(14) 0.0335 1.0000 Uani .
O27 O 0.7183(2) 0.1239(2) 0.61570(13) 0.0316 1.0000 Uani .
O28 O 0.7919(2) 0.5102(2) 0.86569(13) 0.0339 1.0000 Uani .
O71 O 0.83071(18) 0.20203(17) 0.70914(12) 0.0229 1.0000 Uani .
O72 O 0.7959(2) -0.04038(19) 0.86328(12) 0.0293 1.0000 Uani .
O73 O 0.66374(19) 0.29172(17) 0.79173(12) 0.0240 1.0000 Uani .
O74 O 1.0069(2) 0.30086(19) 0.74854(12) 0.0283 1.0000 Uani .
O75 O 0.7534(2) 0.49402(19) 0.62392(13) 0.0295 1.0000 Uani .
O76 O 0.50675(19) 0.14479(18) 0.76401(12) 0.0265 1.0000 Uani .
O110 O 0.6046(2) -0.04718(19) 0.72592(13) 0.0312 1.0000 Uani .
O111 O 0.6088(2) 0.13011(19) 0.88622(12) 0.0303 1.0000 Uani .
O112 O 0.9302(2) 0.5057(2) 0.76797(14) 0.0353 1.0000 Uani .
O113 O 0.6732(2) 0.55516(19) 0.75915(14) 0.0342 1.0000 Uani .
C11 C 1.0616(3) -0.0259(3) 0.77835(18) 0.0253 1.0000 Uani .
C12 C 0.5011(3) -0.0977(3) 0.86373(17) 0.0273 1.0000 Uani .
C13 C 0.4763(3) 0.5391(3) 0.70144(18) 0.0266 1.0000 Uani .
C14 C 0.8778(3) 0.1542(2) 0.90884(17) 0.0246 1.0000 Uani .
C15 C 1.0704(3) 0.4959(3) 0.62052(18) 0.0273 1.0000 Uani .
C16 C 0.5952(3) 0.3266(3) 0.60551(18) 0.0249 1.0000 Uani .
C17 C 0.6919(3) 0.0570(3) 0.52231(19) 0.0341 1.0000 Uani .
C18 C 0.7954(3) 0.4386(3) 0.97612(18) 0.0320 1.0000 Uani .
C19 C 0.9306(3) -0.1597(3) 0.7184(2) 0.0395 1.0000 Uani .
C21 C 1.1440(3) -0.0990(3) 0.7970(2) 0.0314 1.0000 Uani .
C22 C 0.4094(3) -0.1255(3) 0.86829(19) 0.0326 1.0000 Uani .
C23 C 0.4089(3) 0.6217(3) 0.67731(19) 0.0309 1.0000 Uani .
C24 C 0.8428(3) 0.1074(3) 0.96509(18) 0.0306 1.0000 Uani .
C25 C 1.1676(3) 0.5144(3) 0.62095(19) 0.0336 1.0000 Uani .
C26 C 0.6199(3) 0.3724(3) 0.54574(18) 0.0282 1.0000 Uani .
C27 C 0.7193(3) 0.0495(3) 0.59390(18) 0.0267 1.0000 Uani .
C57 C 0.5772(4) 0.0989(4) 0.5208(3) 0.0605 1.0000 Uani .
C28 C 0.7876(3) 0.4364(3) 0.90269(18) 0.0268 1.0000 Uani .
C29 C 0.9894(5) -0.1724(5) 0.6551(3) 0.0735 1.0000 Uani .
C31 C 1.2307(3) -0.1187(3) 0.7582(2) 0.0365 1.0000 Uani .
C32 C 0.4054(4) -0.2172(3) 0.8854(2) 0.0394 1.0000 Uani .
C33 C 0.3223(3) 0.6593(3) 0.7121(2) 0.0401 1.0000 Uani .
C34 C 0.8958(3) 0.0906(3) 1.02147(18) 0.0325 1.0000 Uani .
C35 C 1.1943(3) 0.5869(3) 0.5816(2) 0.0394 1.0000 Uani .
C36 C 0.5508(3) 0.3963(3) 0.49783(18) 0.0309 1.0000 Uani .
C37 C 0.7147(4) -0.0377(3) 0.4973(2) 0.0475 1.0000 Uani .
C38 C 0.7443(5) 0.5332(4) 0.9963(2) 0.0689 1.0000 Uani .
C41 C 1.2395(3) -0.0662(3) 0.6992(2) 0.0396 1.0000 Uani .
C42 C 0.4937(4) -0.2834(3) 0.8986(2) 0.0431 1.0000 Uani .
C43 C 0.3002(4) 0.6179(3) 0.7734(2) 0.0433 1.0000 Uani .
C44 C 0.9854(3) 0.1190(3) 1.0231(2) 0.0356 1.0000 Uani .
C45 C 1.1238(3) 0.6435(3) 0.5396(2) 0.0415 1.0000 Uani .
C46 C 0.4548(3) 0.3759(3) 0.5074(2) 0.0345 1.0000 Uani .
C47 C 0.7491(5) 0.1218(4) 0.4808(2) 0.0635 1.0000 Uani .
C48 C 0.9099(5) 0.4224(5) 0.9865(3) 0.0680 1.0000 Uani .
C51 C 1.1604(3) 0.0057(3) 0.67979(19) 0.0349 1.0000 Uani .
C52 C 0.5857(3) -0.2576(3) 0.8957(2) 0.0371 1.0000 Uani .
C53 C 0.3642(3) 0.5370(3) 0.7978(2) 0.0373 1.0000 Uani .
C54 C 1.0234(3) 0.1622(3) 0.96716(19) 0.0322 1.0000 Uani .
C55 C 1.0278(3) 0.6284(3) 0.5398(2) 0.0356 1.0000 Uani .
C56 C 0.4295(3) 0.3330(3) 0.5668(2) 0.0321 1.0000 Uani .
C58 C 0.7552(6) 0.3615(4) 1.0151(2) 0.0661 1.0000 Uani .
C61 C 1.0693(3) 0.0285(3) 0.71769(17) 0.0248 1.0000 Uani .
C62 C 0.5914(3) -0.1642(3) 0.87956(18) 0.0284 1.0000 Uani .
C63 C 0.4530(3) 0.4949(3) 0.76330(19) 0.0291 1.0000 Uani .
C64 C 0.9711(3) 0.1808(3) 0.90869(19) 0.0292 1.0000 Uani .
C65 C 0.9970(3) 0.5552(3) 0.58052(18) 0.0260 1.0000 Uani .
C66 C 0.4986(3) 0.3049(3) 0.61615(18) 0.0262 1.0000 Uani .
C71 C 0.9891(3) 0.1084(3) 0.69531(17) 0.0261 1.0000 Uani .
C72 C 0.6900(3) -0.1388(3) 0.88418(19) 0.0302 1.0000 Uani .
C73 C 0.5167(3) 0.4060(3) 0.79161(18) 0.0260 1.0000 Uani .
C74 C 1.0180(3) 0.2242(3) 0.85024(19) 0.0285 1.0000 Uani .
C75 C 0.8914(3) 0.5454(3) 0.58039(17) 0.0259 1.0000 Uani .
C76 C 0.4696(3) 0.2520(3) 0.67692(18) 0.0250 1.0000 Uani .
C81 C 1.0062(3) 0.1729(3) 0.63549(18) 0.0303 1.0000 Uani .
C82 C 0.7698(3) -0.1960(3) 0.9297(2) 0.0386 1.0000 Uani .
C83 C 0.4768(3) 0.3478(3) 0.84737(19) 0.0336 1.0000 Uani .
C84 C 1.1320(3) 0.2214(3) 0.8461(2) 0.0401 1.0000 Uani .
C85 C 0.8210(3) 0.6008(3) 0.52950(17) 0.0276 1.0000 Uani .
C86 C 0.3581(3) 0.2629(3) 0.6985(2) 0.0338 1.0000 Uani .
C91 C 0.9822(3) 0.1347(3) 0.57568(19) 0.0386 1.0000 Uani .
C92 C 0.8580(4) -0.2553(4) 0.8957(2) 0.0485 1.0000 Uani .
C93 C 0.5134(4) 0.3671(3) 0.9110(2) 0.0437 1.0000 Uani .
C94 C 1.1977(4) 0.1244(3) 0.8448(3) 0.0491 1.0000 Uani .
C95 C 0.7616(3) 0.6936(3) 0.5510(2) 0.0384 1.0000 Uani .
C96 C 0.3095(3) 0.1883(3) 0.6795(2) 0.0446 1.0000 Uani .
C110 C 0.5132(3) -0.0419(3) 0.6932(2) 0.0385 1.0000 Uani .
C111 C 0.5731(4) 0.1143(3) 0.9529(2) 0.0438 1.0000 Uani .
C112 C 1.0102(4) 0.5477(4) 0.7842(3) 0.0577 1.0000 Uani D
C113 C 0.6453(3) 0.6530(3) 0.7400(2) 0.0340 1.0000 Uani .
C210 C 0.5204(4) -0.1269(4) 0.6598(3) 0.0497 1.0000 Uani .
C211 C 0.4585(4) 0.1295(4) 0.9549(2) 0.0536 1.0000 Uani .
C212 C 1.0884(6) 0.4818(6) 0.8196(4) 0.0989 1.0000 Uani D
C213 C 0.7336(4) 0.6983(3) 0.7371(2) 0.0443 1.0000 Uani .
H191 H 0.9781 -0.1723 0.7533 0.0485 1.0000 Uiso R
H192 H 0.8863 -0.2020 0.7255 0.0488 1.0000 Uiso R
H211 H 1.1387 -0.1342 0.8364 0.0369 1.0000 Uiso R
H221 H 0.3500 -0.0824 0.8600 0.0380 1.0000 Uiso R
H231 H 0.4254 0.6509 0.6369 0.0370 1.0000 Uiso R
H241 H 0.7828 0.0874 0.9649 0.0370 1.0000 Uiso R
H251 H 1.2149 0.4753 0.6475 0.0388 1.0000 Uiso R
H261 H 0.6831 0.3863 0.5380 0.0327 1.0000 Uiso R
H571 H 0.5568 0.1074 0.4769 0.0901 1.0000 Uiso R
H572 H 0.5627 0.1577 0.5385 0.0900 1.0000 Uiso R
H573 H 0.5415 0.0574 0.5469 0.0899 1.0000 Uiso R
H291 H 1.0261 -0.2359 0.6555 0.1097 1.0000 Uiso R
H292 H 1.0361 -0.1321 0.6484 0.1102 1.0000 Uiso R
H293 H 0.9418 -0.1585 0.6202 0.1099 1.0000 Uiso R
H311 H 1.2841 -0.1686 0.7710 0.0430 1.0000 Uiso R
H321 H 0.3436 -0.2345 0.8878 0.0486 1.0000 Uiso R
H331 H 0.2785 0.7140 0.6955 0.0461 1.0000 Uiso R
H341 H 0.8693 0.0603 1.0576 0.0380 1.0000 Uiso R
H351 H 1.2591 0.5979 0.5828 0.0480 1.0000 Uiso R
H361 H 0.5683 0.4265 0.4589 0.0369 1.0000 Uiso R
H371 H 0.6963 -0.0300 0.4527 0.0730 1.0000 Uiso R
H372 H 0.7862 -0.0646 0.5010 0.0728 1.0000 Uiso R
H373 H 0.6754 -0.0757 0.5241 0.0731 1.0000 Uiso R
H381 H 0.7519 0.5334 1.0417 0.0938 1.0000 Uiso R
H382 H 0.7738 0.5794 0.9705 0.0941 1.0000 Uiso R
H383 H 0.6729 0.5442 0.9874 0.0939 1.0000 Uiso R
H411 H 1.2982 -0.0793 0.6728 0.0467 1.0000 Uiso R
H421 H 0.4926 -0.3456 0.9095 0.0535 1.0000 Uiso R
H431 H 0.2427 0.6438 0.7965 0.0489 1.0000 Uiso R
H441 H 1.0206 0.1088 1.0604 0.0410 1.0000 Uiso R
H451 H 1.1430 0.6914 0.5126 0.0485 1.0000 Uiso R
H461 H 0.4089 0.3917 0.4754 0.0404 1.0000 Uiso R
H471 H 0.7271 0.1313 0.4375 0.1039 1.0000 Uiso R
H472 H 0.8213 0.0953 0.4815 0.1038 1.0000 Uiso R
H473 H 0.7350 0.1808 0.4987 0.1037 1.0000 Uiso R
H481 H 0.9199 0.4243 1.0315 0.1030 1.0000 Uiso R
H482 H 0.9365 0.4703 0.9593 0.1032 1.0000 Uiso R
H483 H 0.9422 0.3618 0.9732 0.1029 1.0000 Uiso R
H511 H 1.1671 0.0415 0.6405 0.0401 1.0000 Uiso R
H521 H 0.6452 -0.3028 0.9047 0.0434 1.0000 Uiso R
H531 H 0.3480 0.5087 0.8380 0.0421 1.0000 Uiso R
H541 H 1.0846 0.1803 0.9672 0.0379 1.0000 Uiso R
H551 H 0.9808 0.6674 0.5125 0.0407 1.0000 Uiso R
H561 H 0.3651 0.3212 0.5744 0.0381 1.0000 Uiso R
H581 H 0.7635 0.3625 1.0600 0.1038 1.0000 Uiso R
H582 H 0.7901 0.3017 1.0016 0.1039 1.0000 Uiso R
H583 H 0.6836 0.3726 1.0073 0.1038 1.0000 Uiso R
H811 H 1.0766 0.1792 0.6334 0.0356 1.0000 Uiso R
H812 H 0.9618 0.2336 0.6395 0.0360 1.0000 Uiso R
H821 H 0.7965 -0.1519 0.9507 0.0466 1.0000 Uiso R
H822 H 0.7407 -0.2349 0.9638 0.0461 1.0000 Uiso R
H831 H 0.4026 0.3620 0.8469 0.0377 1.0000 Uiso R
H832 H 0.5030 0.2823 0.8417 0.0380 1.0000 Uiso R
H841 H 1.1505 0.2488 0.8823 0.0457 1.0000 Uiso R
H842 H 1.1472 0.2587 0.8072 0.0461 1.0000 Uiso R
H851 H 0.8611 0.6119 0.4899 0.0333 1.0000 Uiso R
H852 H 0.7735 0.5651 0.5200 0.0327 1.0000 Uiso R
H861 H 0.3520 0.2627 0.7452 0.0386 1.0000 Uiso R
H862 H 0.3201 0.3221 0.6788 0.0391 1.0000 Uiso R
H911 H 0.9985 0.1721 0.5367 0.0569 1.0000 Uiso R
H912 H 1.0196 0.0720 0.5732 0.0567 1.0000 Uiso R
H913 H 0.9113 0.1346 0.5758 0.0570 1.0000 Uiso R
H921 H 0.9086 -0.2883 0.9262 0.0720 1.0000 Uiso R
H922 H 0.8877 -0.2160 0.8626 0.0720 1.0000 Uiso R
H923 H 0.8321 -0.2996 0.8750 0.0720 1.0000 Uiso R
H931 H 0.4857 0.3323 0.9470 0.0660 1.0000 Uiso R
H932 H 0.4927 0.4322 0.9167 0.0658 1.0000 Uiso R
H933 H 0.5863 0.3490 0.9111 0.0658 1.0000 Uiso R
H941 H 1.2693 0.1276 0.8425 0.0722 1.0000 Uiso R
H942 H 1.1846 0.0858 0.8842 0.0719 1.0000 Uiso R
H943 H 1.1823 0.0987 0.8073 0.0720 1.0000 Uiso R
H951 H 0.7198 0.7285 0.5175 0.0560 1.0000 Uiso R
H952 H 0.8084 0.7289 0.5614 0.0556 1.0000 Uiso R
H953 H 0.7191 0.6835 0.5897 0.0555 1.0000 Uiso R
H961 H 0.2367 0.2030 0.6887 0.0659 1.0000 Uiso R
H962 H 0.3384 0.1285 0.7013 0.0658 1.0000 Uiso R
H963 H 0.3206 0.1848 0.6336 0.0660 1.0000 Uiso R
H1101 H 0.4552 -0.0362 0.7241 0.0458 1.0000 Uiso R
H1102 H 0.5024 0.0126 0.6606 0.0462 1.0000 Uiso R
H1111 H 0.5927 0.1578 0.9782 0.0512 1.0000 Uiso R
H1112 H 0.6026 0.0504 0.9710 0.0510 1.0000 Uiso R
H1121 H 0.9868 0.5985 0.8118 0.0724 1.0000 Uiso R
H1122 H 1.0408 0.5736 0.7446 0.0724 1.0000 Uiso R
H1131 H 0.5941 0.6808 0.7700 0.0403 1.0000 Uiso R
H1132 H 0.6170 0.6631 0.6974 0.0397 1.0000 Uiso R
H2101 H 0.4624 -0.1190 0.6339 0.0766 1.0000 Uiso R
H2102 H 0.5216 -0.1799 0.6913 0.0769 1.0000 Uiso R
H2103 H 0.5821 -0.1380 0.6325 0.0765 1.0000 Uiso R
H2111 H 0.4330 0.1161 0.9988 0.0821 1.0000 Uiso R
H2112 H 0.4280 0.1927 0.9385 0.0820 1.0000 Uiso R
H2113 H 0.4396 0.0884 0.9279 0.0819 1.0000 Uiso R
H2121 H 1.1360 0.5158 0.8329 0.1501 1.0000 Uiso R
H2122 H 1.0567 0.4534 0.8578 0.1499 1.0000 Uiso R
H2123 H 1.1229 0.4348 0.7926 0.1501 1.0000 Uiso R
H2131 H 0.7102 0.7642 0.7230 0.0679 1.0000 Uiso R
H2132 H 0.7612 0.6898 0.7795 0.0679 1.0000 Uiso R
H2133 H 0.7841 0.6702 0.7057 0.0679 1.0000 Uiso R
H10 H 0.8318 -0.0533 0.6910 0.0503 1.0000 Uiso R
H52 H 0.6617 0.1487 0.8815 0.0473 1.0000 Uiso R
H68 H 0.6464 -0.0445 0.6953 0.0482 1.0000 Uiso R
H15 H 0.7047 0.5443 0.7926 0.0519 1.0000 Uiso R
H39 H 0.8925 0.5047 0.8008 0.0560 1.0000 Uiso R

loop_
_atom_site_aniso_label
_atom_site_aniso_U_11
_atom_site_aniso_U_22
_atom_site_aniso_U_33
_atom_site_aniso_U_23
_atom_site_aniso_U_13
_atom_site_aniso_U_12
Mn1 0.0199(3) 0.0269(3) 0.0205(3) 0.0013(2) 0.0023(2) -0.0052(2)
Mn2 0.0205(3) 0.0261(3) 0.0218(3) 0.0012(2) 0.0031(2) -0.0067(2)
Mn3 0.0192(3) 0.0251(3) 0.0189(3) 0.0007(2) 0.0015(2) -0.0057(2)
Mn4 0.0222(3) 0.0244(3) 0.0200(3) 0.0018(2) 0.0001(2) -0.0065(2)
Mn5 0.0202(3) 0.0299(3) 0.0230(3) 0.0037(2) 0.0014(2) -0.0068(2)
Mn6 0.0202(3) 0.0257(3) 0.0224(3) 0.0022(2) 0.0013(2) -0.0060(2)
N71 0.0215(15) 0.0283(16) 0.0183(14) -0.0007(12) 0.0023(12) -0.0041(13)
N72 0.0217(15) 0.0264(16) 0.0252(15) 0.0003(12) 0.0023(12) -0.0085(13)
N73 0.0240(16) 0.0241(16) 0.0215(15) -0.0008(12) 0.0012(12) -0.0048(12)
N74 0.0242(16) 0.0255(16) 0.0219(15) 0.0017(12) -0.0006(12) -0.0050(12)
N75 0.0206(15) 0.0274(16) 0.0231(15) 0.0001(12) -0.0022(12) -0.0050(12)
N76 0.0231(16) 0.0279(16) 0.0208(14) 0.0005(12) 0.0051(12) -0.0072(13)
O1 0.0188(12) 0.0261(13) 0.0216(12) -0.0006(10) 0.0030(10) -0.0040(10)
O2 0.0210(13) 0.0283(14) 0.0232(13) 0.0022(10) 0.0013(10) -0.0066(10)
O11 0.0235(13) 0.0363(15) 0.0241(13) 0.0020(11) 0.0016(10) -0.0039(11)
O12 0.0223(13) 0.0326(15) 0.0304(14) 0.0025(11) 0.0045(11) -0.0085(11)
O13 0.0254(14) 0.0319(14) 0.0239(13) -0.0007(11) 0.0008(11) -0.0042(11)
O14 0.0279(14) 0.0267(13) 0.0226(13) 0.0022(10) -0.0024(10) -0.0085(11)
O15 0.0247(14) 0.0436(17) 0.0357(16) 0.0126(13) 0.0087(12) -0.0041(12)
O16 0.0197(12) 0.0269(13) 0.0235(13) -0.0011(10) 0.0007(10) -0.0057(10)
O17 0.0340(16) 0.0326(15) 0.0300(14) -0.0023(12) 0.0012(12) -0.0059(12)
O18 0.0330(15) 0.0341(15) 0.0236(13) -0.0051(11) 0.0020(11) -0.0093(12)
O19 0.0310(15) 0.0355(16) 0.0326(15) -0.0089(12) -0.0051(12) -0.0008(12)
O27 0.0345(16) 0.0373(16) 0.0239(13) -0.0050(12) 0.0037(11) -0.0109(12)
O28 0.0421(17) 0.0356(16) 0.0236(13) 0.0027(11) 0.0022(12) -0.0124(13)
O71 0.0189(12) 0.0240(13) 0.0232(12) 0.0010(10) -0.0003(10) -0.0020(10)
O72 0.0282(14) 0.0375(16) 0.0231(13) 0.0042(11) 0.0008(11) -0.0137(12)
O73 0.0245(13) 0.0248(13) 0.0209(12) 0.0018(10) 0.0000(10) -0.0045(10)
O74 0.0225(13) 0.0336(15) 0.0253(13) 0.0054(11) 0.0039(10) -0.0052(11)
O75 0.0202(13) 0.0398(16) 0.0271(14) 0.0050(12) 0.0011(11) -0.0091(11)
O76 0.0228(13) 0.0300(14) 0.0241(13) 0.0046(11) 0.0056(10) -0.0069(11)
O110 0.0276(14) 0.0377(16) 0.0282(14) -0.0036(12) 0.0017(11) -0.0080(12)
O111 0.0351(15) 0.0353(15) 0.0208(13) -0.0014(11) 0.0061(11) -0.0118(12)
O112 0.0323(16) 0.0440(17) 0.0337(15) -0.0061(13) 0.0014(12) -0.0172(13)
O113 0.0430(17) 0.0270(14) 0.0327(15) -0.0005(11) -0.0089(13) -0.0076(12)
C11 0.0212(18) 0.0284(19) 0.0262(18) -0.0063(15) 0.0022(14) -0.0048(15)
C12 0.030(2) 0.035(2) 0.0189(17) 0.0022(15) 0.0003(15) -0.0134(16)
C13 0.0255(19) 0.030(2) 0.0261(18) -0.0063(15) -0.0006(15) -0.0083(15)
C14 0.031(2) 0.0186(17) 0.0201(17) 0.0010(13) -0.0015(15) 0.0002(15)
C15 0.0218(18) 0.036(2) 0.0223(17) -0.0008(15) 0.0057(14) -0.0062(16)
C16 0.0247(19) 0.0259(19) 0.0236(17) -0.0021(14) 0.0004(14) -0.0055(15)
C17 0.042(2) 0.040(2) 0.0230(19) -0.0047(17) -0.0010(17) -0.0145(19)
C18 0.045(2) 0.029(2) 0.0211(18) 0.0007(15) -0.0024(17) -0.0093(18)
C19 0.036(2) 0.032(2) 0.052(3) -0.008(2) -0.005(2) -0.0086(19)
C21 0.027(2) 0.036(2) 0.030(2) -0.0030(17) -0.0032(16) -0.0035(17)
C22 0.026(2) 0.042(2) 0.029(2) 0.0067(17) -0.0033(16) -0.0103(17)
C23 0.028(2) 0.034(2) 0.029(2) -0.0031(16) -0.0041(16) -0.0031(17)
C24 0.034(2) 0.032(2) 0.0262(19) 0.0032(16) -0.0013(16) -0.0103(17)
C25 0.0226(19) 0.047(2) 0.028(2) 0.0027(17) 0.0027(15) -0.0053(17)
C26 0.029(2) 0.028(2) 0.0249(18) 0.0035(15) 0.0042(15) -0.0056(16)
C27 0.0195(18) 0.033(2) 0.0264(18) -0.0070(16) 0.0046(14) -0.0037(15)
C57 0.055(3) 0.077(4) 0.045(3) -0.017(3) -0.017(3) 0.004(3)
C28 0.0233(19) 0.031(2) 0.0254(18) -0.0022(15) 0.0007(15) -0.0063(15)
C29 0.069(4) 0.077(4) 0.072(4) -0.041(3) 0.018(3) -0.001(3)
C31 0.027(2) 0.045(2) 0.036(2) -0.0122(19) -0.0084(17) 0.0013(18)
C32 0.039(2) 0.046(3) 0.039(2) 0.0079(19) -0.0061(19) -0.026(2)
C33 0.037(2) 0.031(2) 0.047(3) -0.0056(19) -0.006(2) 0.0049(18)
C34 0.041(2) 0.035(2) 0.0196(18) 0.0046(15) -0.0003(16) -0.0093(18)
C35 0.024(2) 0.054(3) 0.041(2) -0.002(2) 0.0036(18) -0.0148(19)
C36 0.030(2) 0.039(2) 0.0222(18) 0.0036(16) 0.0001(15) -0.0077(17)
C37 0.057(3) 0.055(3) 0.033(2) -0.016(2) 0.004(2) -0.014(2)
C38 0.111(5) 0.052(3) 0.026(2) -0.005(2) 0.006(3) 0.014(3)
C41 0.023(2) 0.059(3) 0.034(2) -0.013(2) 0.0032(17) -0.0005(19)
C42 0.052(3) 0.039(3) 0.043(3) 0.011(2) -0.010(2) -0.026(2)
C43 0.036(2) 0.040(3) 0.044(3) -0.006(2) 0.011(2) 0.007(2)
C44 0.042(2) 0.034(2) 0.026(2) 0.0009(16) -0.0095(18) 0.0008(18)
C45 0.028(2) 0.039(2) 0.055(3) 0.013(2) 0.001(2) -0.0143(19)
C46 0.031(2) 0.043(2) 0.028(2) 0.0064(17) -0.0091(17) -0.0085(18)
C47 0.114(5) 0.072(4) 0.021(2) -0.003(2) 0.004(3) -0.057(4)
C48 0.063(4) 0.093(5) 0.048(3) -0.013(3) -0.023(3) -0.010(3)
C51 0.024(2) 0.051(3) 0.0258(19) 0.0000(18) 0.0030(16) -0.0043(18)
C52 0.038(2) 0.035(2) 0.037(2) 0.0105(18) -0.0064(18) -0.0106(18)
C53 0.034(2) 0.036(2) 0.036(2) -0.0014(18) 0.0119(18) -0.0004(18)
C54 0.035(2) 0.034(2) 0.027(2) 0.0023(16) -0.0054(16) -0.0069(17)
C55 0.025(2) 0.038(2) 0.041(2) 0.0080(18) 0.0017(17) -0.0075(17)
C56 0.025(2) 0.037(2) 0.032(2) 0.0046(17) -0.0052(16) -0.0060(17)
C58 0.115(5) 0.067(4) 0.027(2) 0.006(2) 0.001(3) -0.050(4)
C61 0.0181(17) 0.033(2) 0.0238(18) -0.0033(15) 0.0007(14) -0.0072(15)
C62 0.030(2) 0.028(2) 0.0263(19) 0.0035(15) -0.0007(15) -0.0098(16)
C63 0.0252(19) 0.026(2) 0.034(2) -0.0031(16) 0.0000(16) -0.0033(15)
C64 0.028(2) 0.030(2) 0.0261(19) -0.0002(16) -0.0016(15) -0.0012(16)
C65 0.0238(19) 0.032(2) 0.0235(18) -0.0017(15) 0.0053(14) -0.0109(15)
C66 0.0251(19) 0.030(2) 0.0237(18) -0.0014(15) 0.0013(15) -0.0077(15)
C71 0.0260(19) 0.033(2) 0.0196(17) -0.0009(15) 0.0011(14) -0.0087(16)
C72 0.030(2) 0.030(2) 0.0290(19) 0.0028(16) 0.0040(16) -0.0097(16)
C73 0.0247(19) 0.0248(19) 0.0284(19) -0.0037(15) 0.0020(15) -0.0060(15)
C74 0.029(2) 0.028(2) 0.0277(19) -0.0011(15) 0.0005(16) -0.0056(16)
C75 0.028(2) 0.0274(19) 0.0221(17) -0.0001(14) 0.0009(15) -0.0074(15)
C76 0.0201(18) 0.031(2) 0.0240(18) 0.0003(15) 0.0009(14) -0.0070(15)
C81 0.0239(19) 0.038(2) 0.0267(19) 0.0029(16) 0.0095(15) -0.0090(16)
C82 0.035(2) 0.038(2) 0.042(2) 0.0072(19) -0.0019(19) -0.0136(19)
C83 0.030(2) 0.035(2) 0.031(2) 0.0026(17) 0.0051(17) -0.0035(17)
C84 0.031(2) 0.050(3) 0.035(2) 0.010(2) -0.0050(18) -0.007(2)
C85 0.0243(19) 0.036(2) 0.0213(17) 0.0041(15) -0.0010(14) -0.0094(16)
C86 0.023(2) 0.040(2) 0.034(2) 0.0040(17) 0.0047(16) -0.0041(17)
C91 0.037(2) 0.051(3) 0.025(2) 0.0053(18) -0.0005(17) -0.010(2)
C92 0.045(3) 0.053(3) 0.044(3) -0.002(2) -0.001(2) -0.008(2)
C93 0.045(3) 0.051(3) 0.032(2) 0.000(2) 0.011(2) -0.012(2)
C94 0.035(3) 0.052(3) 0.056(3) 0.002(2) -0.002(2) -0.007(2)
C95 0.038(2) 0.035(2) 0.038(2) 0.0023(18) -0.0089(19) -0.0006(18)
C96 0.032(2) 0.053(3) 0.045(3) 0.004(2) 0.001(2) -0.009(2)
C110 0.032(2) 0.050(3) 0.034(2) -0.0079(19) -0.0037(18) -0.007(2)
C111 0.055(3) 0.052(3) 0.021(2) -0.0001(19) 0.0074(19) -0.012(2)
C112 0.048(3) 0.085(4) 0.051(3) -0.020(3) 0.006(2) -0.031(3)
C113 0.036(2) 0.028(2) 0.037(2) -0.0061(17) -0.0030(18) -0.0021(17)
C210 0.036(3) 0.058(3) 0.058(3) -0.021(3) -0.005(2) -0.007(2)
C211 0.054(3) 0.063(3) 0.044(3) -0.012(2) 0.027(2) -0.022(3)
C212 0.088(6) 0.102(6) 0.112(7) 0.008(5) -0.009(5) -0.042(5)
C213 0.047(3) 0.038(2) 0.050(3) 0.001(2) -0.015(2) -0.013(2)

loop_
_atom_type_symbol
_atom_type_scat_dispersion_real
_atom_type_scat_dispersion_imag
_atom_type_scat_Cromer_Mann_a1
_atom_type_scat_Cromer_Mann_b1
_atom_type_scat_Cromer_Mann_a2
_atom_type_scat_Cromer_Mann_b2
_atom_type_scat_Cromer_Mann_a3
_atom_type_scat_Cromer_Mann_b3
_atom_type_scat_Cromer_Mann_a4
_atom_type_scat_Cromer_Mann_b4
_atom_type_scat_Cromer_Mann_c
_atom_type_scat_source
C 0.0033 0.0016 2.3100 20.8439 1.0200 10.2075 1.5886 0.5687 0.8650 51.6512 0.2156 'International Tables Vol C 4.2.6.8 and 6.1.1.4'
H 0.0000 0.0000 0.4930 10.5109 0.3229 26.1257 0.1402 3.1424 0.0408 57.7998 0.0030 'International Tables Vol C 4.2.6.8 and 6.1.1.4'
N 0.0061 0.0033 12.2126 0.0057 3.1322 9.8933 2.0125 28.9975 1.1663 0.5826 -11.5290 'International Tables Vol C 4.2.6.8 and 6.1.1.4'
O 0.0106 0.0060 3.0485 13.2771 2.2868 5.7011 1.5463 0.3239 0.8670 32.9089 0.2508 'International Tables Vol C 4.2.6.8 and 6.1.1.4'
Mn 0.3368 0.7283 11.2819 5.3409 7.3573 0.3432 3.0193 17.8674 2.2441 83.7543 1.0896 'International Tables Vol C 4.2.6.8 and 6.1.1.4'

loop_
_geom_angle_atom_site_label_1
_geom_angle_atom_site_label_2
_geom_angle_atom_site_label_3
_geom_angle
_geom_angle_publ_flag
N71 Mn1 O1 88.51(12) yes
N71 Mn1 O11 87.92(12) yes
O1 Mn1 O11 176.37(11) yes
N71 Mn1 O14 82.42(11) yes
O1 Mn1 O14 86.67(10) yes
O11 Mn1 O14 92.16(11) yes
N71 Mn1 O19 87.23(12) yes
O1 Mn1 O19 89.56(11) yes
O11 Mn1 O19 90.97(12) yes
O14 Mn1 O19 169.07(10) yes
N71 Mn1 O72 175.81(13) yes
O1 Mn1 O72 91.95(11) yes
O11 Mn1 O72 91.55(12) yes
O14 Mn1 O72 93.45(11) yes
O19 Mn1 O72 96.93(12) yes
N72 Mn2 O1 88.26(12) yes
N72 Mn2 O12 88.65(12) yes
O1 Mn2 O12 176.90(11) yes
N72 Mn2 O76 175.91(13) yes
O1 Mn2 O76 92.07(11) yes
O12 Mn2 O76 91.03(12) yes
N72 Mn2 O110 90.66(12) yes
O1 Mn2 O110 91.10(11) yes
O12 Mn2 O110 88.70(12) yes
O76 Mn2 O110 93.41(12) yes
N72 Mn2 O111 87.29(12) yes
O1 Mn2 O111 87.72(11) yes
O12 Mn2 O111 92.37(12) yes
O76 Mn2 O111 88.65(12) yes
O110 Mn2 O111 177.66(10) yes
N76 Mn3 O1 89.78(12) yes
N76 Mn3 O16 89.45(12) yes
O1 Mn3 O16 168.69(11) yes
N76 Mn3 O27 95.94(12) yes
O1 Mn3 O27 100.42(11) yes
O16 Mn3 O27 90.89(12) yes
N76 Mn3 O71 166.69(12) yes
O1 Mn3 O71 89.15(11) yes
O16 Mn3 O71 89.00(11) yes
O27 Mn3 O71 97.29(11) yes
N76 Mn3 O73 86.86(11) yes
O1 Mn3 O73 88.13(10) yes
O16 Mn3 O73 80.56(10) yes
O27 Mn3 O73 170.99(10) yes
O71 Mn3 O73 79.85(10) yes
N74 Mn4 O2 88.78(12) yes
N74 Mn4 O14 87.10(12) yes
O2 Mn4 O14 168.03(12) yes
N74 Mn4 O18 92.71(12) yes
O2 Mn4 O18 99.25(11) yes
O14 Mn4 O18 92.17(12) yes
N74 Mn4 O71 89.48(12) yes
O2 Mn4 O71 80.21(10) yes
O14 Mn4 O71 88.51(11) yes
O18 Mn4 O71 177.74(10) yes
N74 Mn4 O73 172.54(12) yes
O2 Mn4 O73 91.30(11) yes
O14 Mn4 O73 91.33(11) yes
O18 Mn4 O73 94.64(11) yes
O71 Mn4 O73 83.19(10) yes
N75 Mn5 O2 89.74(12) yes
N75 Mn5 O15 89.48(13) yes
O2 Mn5 O15 172.72(14) yes
N75 Mn5 O74 161.44(13) yes
O2 Mn5 O74 91.56(12) yes
O15 Mn5 O74 86.89(12) yes
N75 Mn5 O112 100.77(13) yes
O2 Mn5 O112 92.00(12) yes
O15 Mn5 O112 95.26(13) yes
O74 Mn5 O112 97.69(12) yes
N73 Mn6 O2 89.02(12) yes
N73 Mn6 O13 89.15(12) yes
O2 Mn6 O13 175.30(12) yes
N73 Mn6 O16 77.10(11) yes
O2 Mn6 O16 95.22(11) yes
O13 Mn6 O16 88.59(11) yes
N73 Mn6 O75 174.43(13) yes
O2 Mn6 O75 91.64(11) yes
O13 Mn6 O75 90.61(12) yes
O16 Mn6 O75 97.33(11) yes
N73 Mn6 O113 87.85(12) yes
O2 Mn6 O113 86.69(12) yes
O13 Mn6 O113 88.91(12) yes
O16 Mn6 O113 164.77(10) yes
O75 Mn6 O113 97.72(12) yes
Mn1 N71 O71 113.5(2) yes
Mn1 N71 C71 129.3(3) yes
O71 N71 C71 117.2(3) yes
Mn2 N72 O72 115.5(2) yes
Mn2 N72 C72 128.6(3) yes
O72 N72 C72 115.1(3) yes
Mn6 N73 O73 113.7(2) yes
Mn6 N73 C73 129.0(3) yes
O73 N73 C73 117.0(3) yes
Mn4 N74 O74 115.3(2) yes
Mn4 N74 C74 127.6(3) yes
O74 N74 C74 117.0(3) yes
Mn5 N75 O75 117.3(2) yes
Mn5 N75 C75 128.1(3) yes
O75 N75 C75 114.4(3) yes
Mn3 N76 O76 116.2(2) yes
Mn3 N76 C76 126.4(2) yes
O76 N76 C76 116.4(3) yes
Mn1 O1 Mn2 119.09(13) yes
Mn1 O1 Mn3 120.55(13) yes
Mn2 O1 Mn3 119.93(13) yes
Mn6 O2 Mn4 118.64(13) yes
Mn6 O2 Mn5 120.28(13) yes
Mn4 O2 Mn5 120.15(14) yes
Mn1 O11 C11 123.5(2) yes
Mn2 O12 C12 125.6(2) yes
Mn6 O13 C13 123.2(2) yes
Mn1 O14 Mn4 113.52(12) yes
Mn1 O14 C14 114.4(2) yes
Mn4 O14 C14 119.0(2) yes
Mn5 O15 C15 127.2(3) yes
Mn6 O16 Mn3 120.78(12) yes
Mn6 O16 C16 113.8(2) yes
Mn3 O16 C16 119.6(2) yes
Mn4 O18 C28 142.6(2) yes
Mn1 O19 C19 134.3(3) yes
Mn1 O19 H10 114.5 no
C19 O19 H10 110.4 no
Mn3 O27 C27 143.0(3) yes
N71 O71 Mn4 106.02(19) yes
N71 O71 Mn3 115.3(2) yes
Mn4 O71 Mn3 100.27(11) yes
N72 O72 Mn1 115.2(2) yes
N73 O73 Mn4 113.7(2) yes
N73 O73 Mn3 107.89(18) yes
Mn4 O73 Mn3 96.07(10) yes
N74 O74 Mn5 116.7(2) yes
N75 O75 Mn6 118.9(2) yes
N76 O76 Mn2 118.2(2) yes
Mn2 O110 C110 120.5(2) yes
Mn2 O110 H68 117.8 no
C110 O110 H68 101.6 no
Mn2 O111 C111 127.0(3) yes
Mn2 O111 H52 108.9 no
C111 O111 H52 114.3 no
Mn5 O112 C112 130.9(3) yes
Mn5 O112 H39 118.5 no
C112 O112 H39 105.2 no
Mn6 O113 C113 126.8(2) yes
Mn6 O113 H15 119.6 no
C113 O113 H15 110.5 no
O11 C11 C21 117.5(3) yes
O11 C11 C61 123.5(3) yes
C21 C11 C61 118.9(3) yes
O12 C12 C22 117.7(4) yes
O12 C12 C62 123.2(3) yes
C22 C12 C62 119.1(4) yes
O13 C13 C23 117.6(3) yes
O13 C13 C63 123.8(3) yes
C23 C13 C63 118.6(3) yes
O14 C14 C24 118.4(4) yes
O14 C14 C64 122.5(3) yes
C24 C14 C64 119.1(4) yes
O15 C15 C25 117.7(4) yes
O15 C15 C65 123.0(3) yes
C25 C15 C65 119.3(3) yes
O16 C16 C26 118.2(3) yes
O16 C16 C66 122.4(3) yes
C26 C16 C66 119.3(4) yes
C27 C17 C57 106.0(3) yes
C27 C17 C37 111.7(4) yes
C57 C17 C37 109.1(4) yes
C27 C17 C47 109.7(4) yes
C57 C17 C47 109.4(5) yes
C37 C17 C47 110.8(4) yes
C28 C18 C38 111.1(3) yes
C28 C18 C48 105.3(4) yes
C38 C18 C48 107.7(5) yes
C28 C18 C58 111.3(4) yes
C38 C18 C58 112.5(4) yes
C48 C18 C58 108.7(5) yes
O19 C19 C29 112.5(4) yes
O19 C19 H191 107.1 no
C29 C19 H191 109.4 no
O19 C19 H192 109.0 no
C29 C19 H192 109.4 no
H191 C19 H192 109.4 no
C11 C21 C31 121.2(4) yes
C11 C21 H211 118.7 no
C31 C21 H211 120.1 no
C12 C22 C32 121.5(4) yes
C12 C22 H221 119.7 no
C32 C22 H221 118.8 no
C13 C23 C33 121.3(4) yes
C13 C23 H231 118.2 no
C33 C23 H231 120.5 no
C14 C24 C34 121.4(4) yes
C14 C24 H241 119.4 no
C34 C24 H241 119.2 no
C15 C25 C35 121.6(4) yes
C15 C25 H251 118.5 no
C35 C25 H251 119.9 no
C16 C26 C36 120.5(4) yes
C16 C26 H261 120.1 no
C36 C26 H261 119.3 no
C17 C27 O17 118.3(3) yes
C17 C27 O27 116.3(3) yes
O17 C27 O27 125.3(4) yes
C17 C57 H571 109.3 no
C17 C57 H572 108.8 no
H571 C57 H572 110.4 no
C17 C57 H573 109.0 no
H571 C57 H573 110.1 no
H572 C57 H573 109.2 no
C18 C28 O28 117.3(3) yes
C18 C28 O18 117.6(3) yes
O28 C28 O18 125.1(4) yes
C19 C29 H291 109.2 no
C19 C29 H292 109.8 no
H291 C29 H292 110.0 no
C19 C29 H293 109.1 no
H291 C29 H293 108.4 no
H292 C29 H293 110.3 no
C21 C31 C41 120.5(4) yes
C21 C31 H311 119.9 no
C41 C31 H311 119.6 no
C22 C32 C42 120.0(4) yes
C22 C32 H321 120.2 no
C42 C32 H321 119.9 no
C23 C33 C43 120.4(4) yes
C23 C33 H331 120.4 no
C43 C33 H331 119.2 no
C24 C34 C44 120.5(4) yes
C24 C34 H341 118.4 no
C44 C34 H341 121.1 no
C25 C35 C45 119.7(4) yes
C25 C35 H351 120.1 no
C45 C35 H351 120.2 no
C26 C36 C46 121.1(4) yes
C26 C36 H361 119.3 no
C46 C36 H361 119.6 no
C17 C37 H371 109.0 no
C17 C37 H372 108.0 no
H371 C37 H372 110.7 no
C17 C37 H373 107.9 no
H371 C37 H373 111.0 no
H372 C37 H373 110.0 no
C18 C38 H381 109.4 no
C18 C38 H382 108.8 no
H381 C38 H382 112.1 no
C18 C38 H383 107.1 no
H381 C38 H383 110.2 no
H382 C38 H383 109.1 no
C31 C41 C51 119.5(4) yes
C31 C41 H411 120.7 no
C51 C41 H411 119.8 no
C32 C42 C52 119.9(4) yes
C32 C42 H421 121.2 no
C52 C42 H421 118.9 no
C33 C43 C53 119.4(4) yes
C33 C43 H431 119.9 no
C53 C43 H431 120.7 no
C34 C44 C54 119.0(4) yes
C34 C44 H441 121.1 no
C54 C44 H441 119.9 no
C35 C45 C55 119.6(4) yes
C35 C45 H451 119.0 no
C55 C45 H451 121.4 no
C36 C46 C56 118.4(4) yes
C36 C46 H461 120.9 no
C56 C46 H461 120.7 no
C17 C47 H471 109.7 no
C17 C47 H472 109.5 no
H471 C47 H472 110.3 no
C17 C47 H473 108.9 no
H471 C47 H473 109.5 no
H472 C47 H473 108.8 no
C18 C48 H481 109.5 no
C18 C48 H482 108.4 no
H481 C48 H482 111.2 no
C18 C48 H483 107.2 no
H481 C48 H483 110.7 no
H482 C48 H483 109.7 no
C41 C51 C61 122.2(4) yes
C41 C51 H511 119.2 no
C61 C51 H511 118.6 no
C42 C52 C62 121.1(4) yes
C42 C52 H521 119.4 no
C62 C52 H521 119.5 no
C43 C53 C63 122.2(4) yes
C43 C53 H531 119.0 no
C63 C53 H531 118.8 no
C44 C54 C64 122.0(4) yes
C44 C54 H541 120.1 no
C64 C54 H541 117.9 no
C45 C55 C65 122.3(4) yes
C45 C55 H551 119.1 no
C65 C55 H551 118.6 no
C46 C56 C66 122.3(4) yes
C46 C56 H561 119.2 no
C66 C56 H561 118.4 no
C18 C58 H581 109.8 no
C18 C58 H582 110.6 no
H581 C58 H582 110.2 no
C18 C58 H583 107.2 no
H581 C58 H583 109.6 no
H582 C58 H583 109.4 no
C11 C61 C51 117.6(3) yes
C11 C61 C71 122.8(3) yes
C51 C61 C71 119.6(3) yes
C12 C62 C52 118.4(4) yes
C12 C62 C72 122.7(3) yes
C52 C62 C72 118.8(4) yes
C13 C63 C53 118.0(4) yes
C13 C63 C73 122.7(3) yes
C53 C63 C73 119.3(4) yes
C54 C64 C14 117.9(4) yes
C54 C64 C74 119.1(4) yes
C14 C64 C74 123.0(4) yes
C55 C65 C15 117.5(3) yes
C55 C65 C75 119.4(4) yes
C15 C65 C75 123.1(3) yes
C16 C66 C56 118.2(3) yes
C16 C66 C76 122.1(3) yes
C56 C66 C76 119.6(3) yes
C61 C71 N71 118.5(3) yes
C61 C71 C81 121.2(3) yes
N71 C71 C81 120.1(3) yes
C62 C72 N72 119.1(4) yes
C62 C72 C82 121.3(3) yes
N72 C72 C82 119.2(4) yes
C63 C73 N73 118.6(3) yes
C63 C73 C83 121.4(3) yes
N73 C73 C83 120.1(3) yes
C64 C74 N74 118.5(4) yes
C64 C74 C84 120.2(3) yes
N74 C74 C84 121.2(3) yes
C65 C75 N75 120.1(3) yes
C65 C75 C85 120.6(3) yes
N75 C75 C85 119.1(3) yes
C66 C76 N76 119.6(3) yes
C66 C76 C86 119.8(3) yes
N76 C76 C86 120.6(3) yes
C71 C81 C91 109.7(3) yes
C71 C81 H811 108.7 no
C91 C81 H811 111.3 no
C71 C81 H812 108.5 no
C91 C81 H812 110.1 no
H811 C81 H812 108.4 no
C72 C82 C92 113.3(4) yes
C72 C82 H821 106.8 no
C92 C82 H821 107.4 no
C72 C82 H822 112.3 no
C92 C82 H822 109.1 no
H821 C82 H822 107.5 no
C73 C83 C93 109.8(4) yes
C73 C83 H831 108.5 no
C93 C83 H831 111.8 no
C73 C83 H832 109.0 no
C93 C83 H832 109.0 no
H831 C83 H832 108.8 no
C74 C84 C94 113.2(4) yes
C74 C84 H841 110.6 no
C94 C84 H841 108.8 no
C74 C84 H842 108.4 no
C94 C84 H842 108.6 no
H841 C84 H842 107.1 no
C75 C85 C95 111.9(3) yes
C75 C85 H851 108.9 no
C95 C85 H851 109.5 no
C75 C85 H852 109.7 no
C95 C85 H852 109.3 no
H851 C85 H852 107.4 no
C76 C86 C96 114.3(4) yes
C76 C86 H861 108.5 no
C96 C86 H861 109.2 no
C76 C86 H862 108.7 no
C96 C86 H862 107.2 no
H861 C86 H862 108.8 no
C81 C91 H911 110.9 no
C81 C91 H912 111.8 no
H911 C91 H912 108.2 no
C81 C91 H913 111.1 no
H911 C91 H913 107.6 no
H912 C91 H913 107.1 no
C82 C92 H921 110.7 no
C82 C92 H922 108.9 no
H921 C92 H922 110.6 no
C82 C92 H923 107.9 no
H921 C92 H923 109.7 no
H922 C92 H923 109.1 no
C83 C93 H931 110.3 no
C83 C93 H932 111.2 no
H931 C93 H932 108.5 no
C83 C93 H933 109.9 no
H931 C93 H933 108.5 no
H932 C93 H933 108.4 no
C84 C94 H941 108.9 no
C84 C94 H942 110.0 no
H941 C94 H942 108.6 no
C84 C94 H943 108.8 no
H941 C94 H943 110.4 no
H942 C94 H943 110.2 no
C85 C95 H951 110.5 no
C85 C95 H952 109.8 no
H951 C95 H952 109.2 no
C85 C95 H953 110.4 no
H951 C95 H953 109.3 no
H952 C95 H953 107.6 no
C86 C96 H961 111.1 no
C86 C96 H962 111.6 no
H961 C96 H962 109.3 no
C86 C96 H963 109.3 no
H961 C96 H963 107.4 no
H962 C96 H963 108.1 no
O110 C110 C210 111.3(4) yes
O110 C110 H1101 109.8 no
C210 C110 H1101 108.5 no
O110 C110 H1102 109.3 no
C210 C110 H1102 108.7 no
H1101 C110 H1102 109.2 no
O111 C111 C211 108.3(4) yes
O111 C111 H1111 109.5 no
C211 C111 H1111 109.9 no
O111 C111 H1112 110.3 no
C211 C111 H1112 109.2 no
H1111 C111 H1112 109.6 no
O112 C112 C212 112.1(5) yes
O112 C112 H1121 114.2 no
C212 C112 H1121 104.9 no
O112 C112 H1122 109.2 no
C212 C112 H1122 109.2 no
H1121 C112 H1122 107.1 no
O113 C113 C213 112.8(4) yes
O113 C113 H1131 108.8 no
C213 C113 H1131 109.3 no
O113 C113 H1132 108.6 no
C213 C113 H1132 108.8 no
H1131 C113 H1132 108.5 no
C110 C210 H2101 110.1 no
C110 C210 H2102 110.0 no
H2101 C210 H2102 108.5 no
C110 C210 H2103 109.9 no
H2101 C210 H2103 109.4 no
H2102 C210 H2103 108.9 no
C111 C211 H2111 110.0 no
C111 C211 H2112 110.4 no
H2111 C211 H2112 110.0 no
C111 C211 H2113 109.4 no
H2111 C211 H2113 108.8 no
H2112 C211 H2113 108.1 no
C112 C212 H2121 107.9 no
C112 C212 H2122 108.8 no
H2121 C212 H2122 109.5 no
C112 C212 H2123 109.7 no
H2121 C212 H2123 110.8 no
H2122 C212 H2123 110.1 no
C113 C213 H2131 108.9 no
C113 C213 H2132 109.3 no
H2131 C213 H2132 110.1 no
C113 C213 H2133 108.0 no
H2131 C213 H2133 109.3 no
H2132 C213 H2133 111.1 no

loop_
_geom_bond_atom_site_label_1
_geom_bond_atom_site_label_2
_geom_bond_distance
_geom_bond_publ_flag
Mn1 N71 1.990(3) yes
Mn1 O1 1.891(3) yes
Mn1 O11 1.861(3) yes
Mn1 O14 2.458(3) yes
Mn1 O19 2.234(3) yes
Mn1 O72 1.909(3) yes
Mn2 N72 2.019(3) yes
Mn2 O1 1.885(3) yes
Mn2 O12 1.868(3) yes
Mn2 O76 1.916(3) yes
Mn2 O110 2.236(3) yes
Mn2 O111 2.280(3) yes
Mn3 N76 2.029(3) yes
Mn3 O1 1.876(3) yes
Mn3 O16 1.890(3) yes
Mn3 O27 2.104(3) yes
Mn3 O71 1.947(3) yes
Mn3 O73 2.517(3) yes
Mn4 N74 2.010(3) yes
Mn4 O2 1.883(3) yes
Mn4 O14 1.915(3) yes
Mn4 O18 2.131(3) yes
Mn4 O71 2.390(3) yes
Mn4 O73 1.947(3) yes
Mn5 N75 2.014(3) yes
Mn5 O2 1.864(3) yes
Mn5 O15 1.848(3) yes
Mn5 O74 1.911(3) yes
Mn5 O112 2.135(3) yes
Mn6 N73 1.988(3) yes
Mn6 O2 1.892(3) yes
Mn6 O13 1.866(3) yes
Mn6 O16 2.388(3) yes
Mn6 O75 1.904(3) yes
Mn6 O113 2.212(3) yes
N71 O71 1.380(4) yes
N71 C71 1.293(5) yes
N72 O72 1.370(4) yes
N72 C72 1.304(5) yes
N73 O73 1.392(4) yes
N73 C73 1.294(5) yes
N74 O74 1.376(4) yes
N74 C74 1.292(5) yes
N75 O75 1.372(4) yes
N75 C75 1.317(5) yes
N76 O76 1.375(4) yes
N76 C76 1.289(5) yes
O11 C11 1.337(4) yes
O12 C12 1.339(5) yes
O13 C13 1.329(4) yes
O14 C14 1.357(4) yes
O15 C15 1.326(5) yes
O16 C16 1.351(4) yes
O17 C27 1.261(5) yes
O18 C28 1.244(5) yes
O19 C19 1.419(5) yes
O19 H10 0.827 no
O27 C27 1.245(5) yes
O28 C28 1.271(4) yes
O110 C110 1.435(5) yes
O110 H68 0.822 no
O111 C111 1.445(5) yes
O111 H52 0.818 no
O112 C112 1.445(6) yes
O112 H39 0.822 no
O113 C113 1.429(5) yes
O113 H15 0.822 no
C11 C21 1.401(5) yes
C11 C61 1.424(5) yes
C12 C22 1.385(5) yes
C12 C62 1.410(5) yes
C13 C23 1.408(5) yes
C13 C63 1.420(5) yes
C14 C24 1.395(5) yes
C14 C64 1.405(6) yes
C15 C25 1.402(5) yes
C15 C65 1.409(5) yes
C16 C26 1.399(5) yes
C16 C66 1.410(5) yes
C17 C27 1.547(5) yes
C17 C57 1.528(7) yes
C17 C37 1.519(6) yes
C17 C47 1.521(6) yes
C18 C28 1.545(5) yes
C18 C38 1.511(6) yes
C18 C48 1.533(7) yes
C18 C58 1.505(6) yes
C19 C29 1.495(7) yes
C19 H191 0.976 no
C19 H192 0.957 no
C21 C31 1.366(6) yes
C21 H211 0.924 no
C22 C32 1.380(6) yes
C22 H221 0.915 no
C23 C33 1.368(6) yes
C23 H231 0.934 no
C24 C34 1.386(5) yes
C24 H241 0.926 no
C25 C35 1.371(6) yes
C25 H251 0.922 no
C26 C36 1.373(5) yes
C26 H261 0.922 no
C57 H571 0.958 no
C57 H572 0.965 no
C57 H573 0.962 no
C29 H291 0.958 no
C29 H292 0.958 no
C29 H293 0.977 no
C31 C41 1.383(6) yes
C31 H311 0.934 no
C32 C42 1.378(7) yes
C32 H321 0.923 no
C33 C43 1.389(6) yes
C33 H331 0.932 no
C34 C44 1.373(6) yes
C34 H341 0.921 no
C35 C45 1.395(6) yes
C35 H351 0.928 no
C36 C46 1.392(6) yes
C36 H361 0.919 no
C37 H371 0.966 no
C37 H372 0.959 no
C37 H373 0.963 no
C38 H381 0.957 no
C38 H382 0.961 no
C38 H383 0.966 no
C41 C51 1.368(6) yes
C41 H411 0.925 no
C42 C52 1.377(6) yes
C42 H421 0.929 no
C43 C53 1.372(6) yes
C43 H431 0.914 no
C44 C54 1.383(6) yes
C44 H441 0.918 no
C45 C55 1.364(6) yes
C45 H451 0.925 no
C46 C56 1.377(5) yes
C46 H461 0.915 no
C47 H471 0.955 no
C47 H472 0.962 no
C47 H473 0.967 no
C48 H481 0.961 no
C48 H482 0.973 no
C48 H483 0.971 no
C51 C61 1.405(5) yes
C51 H511 0.929 no
C52 C62 1.408(5) yes
C52 H521 0.933 no
C53 C63 1.406(5) yes
C53 H531 0.924 no
C54 C64 1.417(5) yes
C54 H541 0.927 no
C55 C65 1.416(5) yes
C55 H551 0.930 no
C56 C66 1.397(5) yes
C56 H561 0.924 no
C58 H581 0.951 no
C58 H582 0.969 no
C58 H583 0.964 no
C61 C71 1.462(5) yes
C62 C72 1.477(6) yes
C63 C73 1.479(5) yes
C64 C74 1.476(5) yes
C65 C75 1.465(5) yes
C66 C76 1.482(5) yes
C71 C81 1.514(5) yes
C72 C82 1.518(6) yes
C73 C83 1.504(5) yes
C74 C84 1.524(6) yes
C75 C85 1.507(5) yes
C76 C86 1.514(5) yes
C81 C91 1.517(6) yes
C81 H811 0.973 no
C81 H812 0.969 no
C82 C92 1.496(7) yes
C82 H821 0.977 no
C82 H822 0.978 no
C83 C93 1.528(6) yes
C83 H831 0.974 no
C83 H832 0.974 no
C84 C94 1.510(6) yes
C84 H841 0.975 no
C84 H842 0.960 no
C85 C95 1.528(6) yes
C85 H851 0.970 no
C85 H852 0.967 no
C86 C96 1.519(6) yes
C86 H861 0.970 no
C86 H862 0.969 no
C91 H911 0.967 no
C91 H912 0.957 no
C91 H913 0.956 no
C92 H921 0.971 no
C92 H922 0.973 no
C92 H923 0.971 no
C93 H931 0.961 no
C93 H932 0.963 no
C93 H933 0.958 no
C94 H941 0.975 no
C94 H942 0.971 no
C94 H943 0.966 no
C95 H951 0.952 no
C95 H952 0.960 no
C95 H953 0.971 no
C96 H961 0.965 no
C96 H962 0.955 no
C96 H963 0.962 no
C110 C210 1.497(6) yes
C110 H1101 0.970 no
C110 H1102 0.981 no
C111 C211 1.507(7) yes
C111 H1111 0.975 no
C111 H1112 0.980 no
C112 C212 1.439(8) yes
C112 H1121 0.986 no
C112 H1122 0.971 no
C113 C213 1.493(6) yes
C113 H1131 0.951 no
C113 H1132 0.973 no
C210 H2101 0.959 no
C210 H2102 0.959 no
C210 H2103 0.966 no
C211 H2111 0.965 no
C211 H2112 0.966 no
C211 H2113 0.968 no
C212 H2121 0.979 no
C212 H2122 0.972 no
C212 H2123 0.965 no
C213 H2131 0.972 no
C213 H2132 0.967 no
C213 H2133 0.966 no
